data_7704203
loop_
_publ_author_name
'Dawkins, Michael J. C.'
'Simonov, Alexandr N.'
'Jones, Cameron'

_publ_section_title
;
 2,6-Diiminopyridine complexes of group 2 metals: synthesis,
 characterisation and redox behaviour.
;
_journal_issue 20
_journal_name_full 'Dalton transactions (Cambridge, England : 2003)'
_journal_page_first 6627
_journal_page_last 6634
_journal_paper_doi 10.1039/d0dt01278e
_journal_volume 49
_journal_year 2020
_chemical_formula_sum 'C43 H47 I2 Mg N3'
_chemical_formula_weight 883.94
_space_group_crystal_system monoclinic
_space_group_IT_number 14
_space_group_name_Hall '-P 2ybc'
_space_group_name_H-M_alt 'P 1 21/c 1'
_atom_sites_solution_hydrogens geom
_audit_creation_method SHELXL-2016/6
_audit_update_record
;
2020-04-06 deposited with the CCDC.	2020-04-28 downloaded from the CCDC.
;
_cell_angle_alpha 90
_cell_angle_beta 93.4480(10)
_cell_angle_gamma 90
_cell_formula_units_Z 8
_cell_length_a 21.6350(9)
_cell_length_b 21.6488(8)
_cell_length_c 17.4647(6)
_cell_measurement_reflns_used 15193
_cell_measurement_temperature 123(2)
_cell_measurement_theta_max 25.50
_cell_measurement_theta_min 2.91
_cell_volume 8165.2(5)
_computing_cell_refinement 'Bruker SAINT'
_computing_data_collection 'Bruker APEX2'
_computing_data_reduction 'Bruker SAINT'
_computing_molecular_graphics 'Bruker SHELXTL'
_computing_publication_material 'Bruker SHELXTL'
_computing_structure_refinement 'SHELXL-2016/6 (Sheldrick, 2016)'
_computing_structure_solution 'SHELXS-97 (Sheldrick 2008)'
_diffrn_ambient_temperature 123(2)
_diffrn_measured_fraction_theta_full 0.998
_diffrn_measured_fraction_theta_max 0.998
_diffrn_measurement_device_type 'Bruker Apex X8'
_diffrn_radiation_type MoK\a
_diffrn_radiation_wavelength 0.71073
_diffrn_reflns_av_R_equivalents 0.1177
_diffrn_reflns_av_unetI/netI 0.0947
_diffrn_reflns_Laue_measured_fraction_full 0.998
_diffrn_reflns_Laue_measured_fraction_max 0.998
_diffrn_reflns_limit_h_max 26
_diffrn_reflns_limit_h_min -26
_diffrn_reflns_limit_k_max 26
_diffrn_reflns_limit_k_min -26
_diffrn_reflns_limit_l_max 16
_diffrn_reflns_limit_l_min -21
_diffrn_reflns_number 92611
_diffrn_reflns_point_group_measured_fraction_full 0.998
_diffrn_reflns_point_group_measured_fraction_max 0.998
_diffrn_reflns_theta_full 25.242
_diffrn_reflns_theta_max 25.500
_diffrn_reflns_theta_min 2.914
_diffrn_source 'fine-focus sealed tube'
_exptl_absorpt_coefficient_mu 1.588
_exptl_absorpt_correction_T_max 0.965
_exptl_absorpt_correction_T_min 0.853
_exptl_absorpt_correction_type multi-scan
_exptl_absorpt_process_details 'Sortav (Blessing)'
_exptl_crystal_colour yellow
_exptl_crystal_density_diffrn 1.438
_exptl_crystal_description block
_exptl_crystal_F_000 3552
_exptl_crystal_size_max 0.100
_exptl_crystal_size_mid 0.070
_exptl_crystal_size_min 0.020
_refine_diff_density_max 0.790
_refine_diff_density_min -1.186
_refine_diff_density_rms 0.119
_refine_ls_extinction_method none
_refine_ls_goodness_of_fit_ref 0.861
_refine_ls_hydrogen_treatment constr
_refine_ls_matrix_type full
_refine_ls_number_parameters 899
_refine_ls_number_reflns 15193
_refine_ls_number_restraints 0
_refine_ls_restrained_S_all 0.861
_refine_ls_R_factor_all 0.0752
_refine_ls_R_factor_gt 0.0386
_refine_ls_shift/su_max 0.002
_refine_ls_shift/su_mean 0.000
_refine_ls_structure_factor_coef Fsqd
_refine_ls_weighting_details 'w=1/[\s^2^(Fo^2^)+(0.0077P)^2^] where P=(Fo^2^+2Fc^2^)/3'
_refine_ls_weighting_scheme calc
_refine_ls_wR_factor_gt 0.0583
_refine_ls_wR_factor_ref 0.0661
_reflns_Friedel_coverage 0.000
_reflns_number_gt 9383
_reflns_number_total 15193
_reflns_threshold_expression 'I > 2\s(I)'
_cod_data_source_file d0dt01278e2.cif
_cod_data_source_block Cj1412
_cod_depositor_comments 'Adding full bibliography for 7704198--7704205.cif.'
_cod_original_sg_symbol_H-M 'P 21/c'
_cod_database_code 7704203
_shelx_shelxl_version_number 2016/6
_shelx_space_group_comment
;
The symmetry employed for this shelxl refinement is uniquely defined
by the following loop, which should always be used as a source of
symmetry information in preference to the above space-group names.
They are only intended as comments.
;
_shelx_estimated_absorpt_t_min 0.857
_shelx_estimated_absorpt_t_max 0.969

loop_
_space_group_symop_operation_xyz
'x, y, z'
'-x, y+1/2, -z+1/2'
'-x, -y, -z'
'x, -y-1/2, z-1/2'

loop_
_atom_site_label
_atom_site_type_symbol
_atom_site_fract_x
_atom_site_fract_y
_atom_site_fract_z
_atom_site_U_iso_or_equiv
_atom_site_adp_type
_atom_site_occupancy
_atom_site_site_symmetry_order
_atom_site_calc_flag
_atom_site_refinement_flags_posn
_atom_site_refinement_flags_adp
_atom_site_refinement_flags_occupancy
_atom_site_disorder_assembly
_atom_site_disorder_group
I1 I 0.57260(2) 0.11898(2) 0.15707(2) 0.03200(9) Uani 1 1 d . . . . .
Mg1 Mg 0.65263(6) 0.19054(6) 0.23605(7) 0.0175(3) Uani 1 1 d . . . . .
N1 N 0.68039(15) 0.23009(15) 0.34315(16) 0.0138(8) Uani 1 1 d . . . . .
C1 C 0.73064(19) 0.20494(19) 0.3795(2) 0.0150(10) Uani 1 1 d . . . . .
I2 I 0.74494(2) 0.24911(2) 0.16190(2) 0.02346(8) Uani 1 1 d . . . . .
Mg2 Mg 0.84860(6) 0.69252(6) 0.25374(7) 0.0184(3) Uani 1 1 d . . . . .
N2 N 0.70977(15) 0.11696(15) 0.30341(17) 0.0176(8) Uani 1 1 d . . . . .
C2 C 0.77223(19) 0.2414(2) 0.4232(2) 0.0200(10) Uani 1 1 d . . . . .
H2 H 0.807498 0.223421 0.449509 0.024 Uiso 1 1 calc R U . . .
I3 I 0.74627(2) 0.74335(2) 0.17613(2) 0.02495(8) Uani 1 1 d . . . . .
N3 N 0.58980(15) 0.27398(14) 0.25258(16) 0.0130(8) Uani 1 1 d . . . . .
C3 C 0.7616(2) 0.3040(2) 0.4280(2) 0.0236(11) Uani 1 1 d . . . . .
H3 H 0.790304 0.329783 0.456289 0.028 Uiso 1 1 calc R U . . .
I4 I 0.91376(2) 0.62210(2) 0.16144(2) 0.02909(9) Uani 1 1 d . . . . .
N4 N 0.82443(14) 0.73640(15) 0.35549(16) 0.0147(8) Uani 1 1 d . . . . .
C4 C 0.70913(19) 0.32922(19) 0.3913(2) 0.0187(10) Uani 1 1 d . . . . .
H4 H 0.701142 0.372278 0.394347 0.022 Uiso 1 1 calc R U . . .
N5 N 0.80135(15) 0.61997(15) 0.32812(16) 0.0170(8) Uani 1 1 d . . . . .
C5 C 0.66831(19) 0.29055(19) 0.3501(2) 0.0147(10) Uani 1 1 d . . . . .
N6 N 0.91298(15) 0.77456(15) 0.27384(16) 0.0152(8) Uani 1 1 d . . . . .
C6 C 0.73755(19) 0.13748(19) 0.3659(2) 0.0163(10) Uani 1 1 d . . . . .
C7 C 0.77160(19) 0.1001(2) 0.4263(2) 0.0218(11) Uani 1 1 d . . . . .
C8 C 0.8096(2) 0.0505(2) 0.4101(3) 0.0302(12) Uani 1 1 d . . . . .
H8 H 0.816006 0.040025 0.358315 0.036 Uiso 1 1 calc R U . . .
C9 C 0.8381(2) 0.0162(2) 0.4696(3) 0.0401(13) Uani 1 1 d . . . . .
H9 H 0.864850 -0.016987 0.458389 0.048 Uiso 1 1 calc R U . . .
C10 C 0.8277(2) 0.0301(2) 0.5444(3) 0.0453(15) Uani 1 1 d . . . . .
H10 H 0.845761 0.005404 0.584814 0.054 Uiso 1 1 calc R U . . .
C11 C 0.7917(2) 0.0790(2) 0.5606(3) 0.0374(13) Uani 1 1 d . . . . .
H11 H 0.785589 0.089022 0.612608 0.045 Uiso 1 1 calc R U . . .
C12 C 0.76358(19) 0.1146(2) 0.5027(2) 0.0253(11) Uani 1 1 d . . . . .
H12 H 0.738759 0.148929 0.515008 0.030 Uiso 1 1 calc R U . . .
C13 C 0.7066(2) 0.0519(2) 0.2842(2) 0.0220(11) Uani 1 1 d . . . . .
C14 C 0.6651(2) 0.0135(2) 0.3201(2) 0.0243(11) Uani 1 1 d . . . . .
C15 C 0.6583(2) -0.0467(2) 0.2933(2) 0.0359(13) Uani 1 1 d . . . . .
H15 H 0.629428 -0.073256 0.315566 0.043 Uiso 1 1 calc R U . . .
C16 C 0.6927(2) -0.0688(2) 0.2347(3) 0.0401(14) Uani 1 1 d . . . . .
H16 H 0.687326 -0.110160 0.217213 0.048 Uiso 1 1 calc R U . . .
C17 C 0.7344(2) -0.0309(2) 0.2020(2) 0.0314(12) Uani 1 1 d . . . . .
H17 H 0.758607 -0.046725 0.162883 0.038 Uiso 1 1 calc R U . . .
C18 C 0.7420(2) 0.0297(2) 0.2247(2) 0.0267(12) Uani 1 1 d . . . . .
C19 C 0.6274(2) 0.0333(2) 0.3869(2) 0.0258(11) Uani 1 1 d . . . . .
H19 H 0.638324 0.077037 0.400062 0.031 Uiso 1 1 calc R U . . .
C20 C 0.6457(2) -0.0080(2) 0.4585(2) 0.0414(14) Uani 1 1 d . . . . .
H20A H 0.622035 0.005047 0.501846 0.062 Uiso 1 1 calc R U . . .
H20B H 0.690064 -0.003519 0.472164 0.062 Uiso 1 1 calc R U . . .
H20C H 0.636365 -0.051326 0.446350 0.062 Uiso 1 1 calc R U . . .
C21 C 0.5578(2) 0.0297(2) 0.3690(2) 0.0397(14) Uani 1 1 d . . . . .
H21A H 0.546306 0.056242 0.324968 0.060 Uiso 1 1 calc R U . . .
H21B H 0.536234 0.043516 0.413619 0.060 Uiso 1 1 calc R U . . .
H21C H 0.546094 -0.013099 0.356709 0.060 Uiso 1 1 calc R U . . .
C22 C 0.7892(2) 0.0699(2) 0.1869(2) 0.0319(13) Uani 1 1 d . . . . .
H22 H 0.790458 0.111070 0.212860 0.038 Uiso 1 1 calc R U . . .
C23 C 0.8547(2) 0.0409(2) 0.1960(3) 0.0522(16) Uani 1 1 d . . . . .
H23A H 0.867693 0.037850 0.250558 0.078 Uiso 1 1 calc R U . . .
H23B H 0.883990 0.066889 0.169951 0.078 Uiso 1 1 calc R U . . .
H23C H 0.853804 -0.000483 0.173079 0.078 Uiso 1 1 calc R U . . .
C24 C 0.7716(2) 0.0797(2) 0.1019(2) 0.0493(16) Uani 1 1 d . . . . .
H24A H 0.774601 0.040390 0.074514 0.074 Uiso 1 1 calc R U . . .
H24B H 0.799957 0.109759 0.080823 0.074 Uiso 1 1 calc R U . . .
H24C H 0.729113 0.095308 0.095588 0.074 Uiso 1 1 calc R U . . .
C25 C 0.60912(18) 0.31036(18) 0.3083(2) 0.0126(9) Uani 1 1 d . . . . .
C26 C 0.57757(18) 0.36580(18) 0.3362(2) 0.0154(10) Uani 1 1 d . . . . .
C27 C 0.58005(18) 0.37756(19) 0.4152(2) 0.0193(10) Uani 1 1 d . . . . .
H27 H 0.601709 0.350033 0.449589 0.023 Uiso 1 1 calc R U . . .
C28 C 0.5513(2) 0.4288(2) 0.4431(2) 0.0255(12) Uani 1 1 d . . . . .
H28 H 0.553812 0.436648 0.496742 0.031 Uiso 1 1 calc R U . . .
C29 C 0.5190(2) 0.4686(2) 0.3944(2) 0.0266(12) Uani 1 1 d . . . . .
H29 H 0.498849 0.503606 0.414298 0.032 Uiso 1 1 calc R U . . .
C30 C 0.51587(19) 0.45750(19) 0.3162(2) 0.0233(11) Uani 1 1 d . . . . .
H30 H 0.493771 0.485130 0.282372 0.028 Uiso 1 1 calc R U . . .
C31 C 0.54466(19) 0.40662(19) 0.2874(2) 0.0216(11) Uani 1 1 d . . . . .
H31 H 0.542087 0.399239 0.233633 0.026 Uiso 1 1 calc R U . . .
C32 C 0.52951(19) 0.28372(17) 0.2143(2) 0.0144(10) Uani 1 1 d . . . . .
C33 C 0.4755(2) 0.27267(18) 0.2526(2) 0.0182(10) Uani 1 1 d . . . . .
C34 C 0.41903(19) 0.28255(19) 0.2134(2) 0.0220(11) Uani 1 1 d . . . . .
H34 H 0.382026 0.275921 0.238886 0.026 Uiso 1 1 calc R U . . .
C35 C 0.4152(2) 0.30186(19) 0.1380(2) 0.0252(11) Uani 1 1 d . . . . .
H35 H 0.375930 0.308574 0.112102 0.030 Uiso 1 1 calc R U . . .
C36 C 0.4687(2) 0.31141(19) 0.1001(2) 0.0233(11) Uani 1 1 d . . . . .
H36 H 0.465699 0.324734 0.048171 0.028 Uiso 1 1 calc R U . . .
C37 C 0.52645(19) 0.30194(18) 0.1364(2) 0.0190(10) Uani 1 1 d . . . . .
C38 C 0.47647(19) 0.2494(2) 0.3351(2) 0.0228(10) Uani 1 1 d . . . . .
H38 H 0.520418 0.248596 0.356340 0.027 Uiso 1 1 calc R U . . .
C39 C 0.43905(19) 0.2912(2) 0.3865(2) 0.0325(13) Uani 1 1 d . . . . .
H39A H 0.454228 0.333752 0.383575 0.049 Uiso 1 1 calc R U . . .
H39B H 0.443918 0.276676 0.439626 0.049 Uiso 1 1 calc R U . . .
H39C H 0.395189 0.289849 0.368920 0.049 Uiso 1 1 calc R U . . .
C40 C 0.4511(2) 0.1835(2) 0.3358(2) 0.0345(13) Uani 1 1 d . . . . .
H40A H 0.407033 0.183900 0.319041 0.052 Uiso 1 1 calc R U . . .
H40B H 0.456150 0.166761 0.387942 0.052 Uiso 1 1 calc R U . . .
H40C H 0.473770 0.157695 0.300963 0.052 Uiso 1 1 calc R U . . .
C41 C 0.58446(19) 0.3144(2) 0.0944(2) 0.0237(11) Uani 1 1 d . . . . .
H41 H 0.619527 0.293989 0.124568 0.028 Uiso 1 1 calc R U . . .
C42 C 0.5999(3) 0.3806(3) 0.0899(4) 0.096(3) Uani 1 1 d . . . . .
H42A H 0.566216 0.402441 0.061258 0.144 Uiso 1 1 calc R U . . .
H42B H 0.638322 0.385570 0.063597 0.144 Uiso 1 1 calc R U . . .
H42C H 0.605316 0.397707 0.141788 0.144 Uiso 1 1 calc R U . . .
C43 C 0.5821(2) 0.2866(3) 0.0150(3) 0.0623(19) Uani 1 1 d . . . . .
H43A H 0.553433 0.310422 -0.019029 0.093 Uiso 1 1 calc R U . . .
H43B H 0.567834 0.243732 0.017334 0.093 Uiso 1 1 calc R U . . .
H43C H 0.623549 0.287651 -0.004715 0.093 Uiso 1 1 calc R U . . .
C44 C 0.77713(19) 0.71158(19) 0.3930(2) 0.0168(10) Uani 1 1 d . . . . .
C45 C 0.74870(18) 0.7461(2) 0.4482(2) 0.0218(11) Uani 1 1 d . . . . .
H45 H 0.717004 0.728467 0.476597 0.026 Uiso 1 1 calc R U . . .
C46 C 0.7675(2) 0.8067(2) 0.4610(2) 0.0304(12) Uani 1 1 d . . . . .
H46 H 0.747565 0.831313 0.497090 0.036 Uiso 1 1 calc R U . . .
C47 C 0.8147(2) 0.8311(2) 0.4218(2) 0.0260(11) Uani 1 1 d . . . . .
H47 H 0.827354 0.872682 0.429910 0.031 Uiso 1 1 calc R U . . .
C48 C 0.84351(19) 0.7939(2) 0.3701(2) 0.0180(10) Uani 1 1 d . . . . .
C49 C 0.76470(18) 0.64555(19) 0.3741(2) 0.0159(10) Uani 1 1 d . . . . .
C50 C 0.71222(18) 0.61671(19) 0.4121(2) 0.0168(10) Uani 1 1 d . . . . .
C51 C 0.6543(2) 0.6439(2) 0.4010(2) 0.0259(11) Uani 1 1 d . . . . .
H51 H 0.648652 0.677561 0.366332 0.031 Uiso 1 1 calc R U . . .
C52 C 0.6049(2) 0.6226(2) 0.4397(2) 0.0337(12) Uani 1 1 d . . . . .
H52 H 0.565162 0.640956 0.431292 0.040 Uiso 1 1 calc R U . . .
C53 C 0.6134(2) 0.5749(2) 0.4902(3) 0.0410(14) Uani 1 1 d . . . . .
H53 H 0.579781 0.561113 0.518383 0.049 Uiso 1 1 calc R U . . .
C54 C 0.6700(2) 0.5467(2) 0.5007(2) 0.0412(14) Uani 1 1 d . . . . .
H54 H 0.675060 0.512810 0.535145 0.049 Uiso 1 1 calc R U . . .
C55 C 0.7200(2) 0.5673(2) 0.4614(2) 0.0283(12) Uani 1 1 d . . . . .
H55 H 0.759069 0.547478 0.468441 0.034 Uiso 1 1 calc R U . . .
C56 C 0.7977(2) 0.55412(19) 0.3116(2) 0.0179(10) Uani 1 1 d . . . . .
C57 C 0.7491(2) 0.5292(2) 0.2653(2) 0.0201(11) Uani 1 1 d . . . . .
C58 C 0.7503(2) 0.4659(2) 0.2513(2) 0.0269(12) Uani 1 1 d . . . . .
H58 H 0.717019 0.447592 0.221314 0.032 Uiso 1 1 calc R U . . .
C59 C 0.7983(2) 0.4289(2) 0.2794(2) 0.0278(12) Uani 1 1 d . . . . .
H59 H 0.798250 0.386044 0.267985 0.033 Uiso 1 1 calc R U . . .
C60 C 0.8457(2) 0.4542(2) 0.3237(2) 0.0293(12) Uani 1 1 d . . . . .
H60 H 0.878466 0.428412 0.343419 0.035 Uiso 1 1 calc R U . . .
C61 C 0.8472(2) 0.5174(2) 0.3408(2) 0.0212(11) Uani 1 1 d . . . . .
C62 C 0.6972(2) 0.5680(2) 0.2274(2) 0.0264(12) Uani 1 1 d . . . . .
H62 H 0.700822 0.611036 0.248043 0.032 Uiso 1 1 calc R U . . .
C63 C 0.6336(2) 0.5418(2) 0.2461(3) 0.0428(14) Uani 1 1 d . . . . .
H63A H 0.627171 0.501762 0.220766 0.064 Uiso 1 1 calc R U . . .
H63B H 0.600894 0.570504 0.227744 0.064 Uiso 1 1 calc R U . . .
H63C H 0.632201 0.536606 0.301716 0.064 Uiso 1 1 calc R U . . .
C64 C 0.7041(2) 0.5703(2) 0.1404(2) 0.0385(13) Uani 1 1 d . . . . .
H64A H 0.701154 0.528327 0.119336 0.058 Uiso 1 1 calc R U . . .
H64B H 0.744398 0.588048 0.130100 0.058 Uiso 1 1 calc R U . . .
H64C H 0.671031 0.595862 0.116132 0.058 Uiso 1 1 calc R U . . .
C65 C 0.9016(2) 0.5430(2) 0.3916(2) 0.0316(12) Uani 1 1 d . . . . .
H65 H 0.897335 0.588960 0.394134 0.038 Uiso 1 1 calc R U . . .
C66 C 0.9005(2) 0.5170(2) 0.4737(2) 0.0511(16) Uani 1 1 d . . . . .
H66A H 0.903698 0.471873 0.472130 0.077 Uiso 1 1 calc R U . . .
H66B H 0.861659 0.528762 0.495857 0.077 Uiso 1 1 calc R U . . .
H66C H 0.935519 0.533849 0.505266 0.077 Uiso 1 1 calc R U . . .
C67 C 0.9642(2) 0.5278(2) 0.3603(2) 0.0419(14) Uani 1 1 d . . . . .
H67A H 0.969521 0.482860 0.358688 0.063 Uiso 1 1 calc R U . . .
H67B H 0.997337 0.546005 0.393727 0.063 Uiso 1 1 calc R U . . .
H67C H 0.965869 0.544712 0.308438 0.063 Uiso 1 1 calc R U . . .
C68 C 0.89913(19) 0.81115(19) 0.3282(2) 0.0179(10) Uani 1 1 d . . . . .
C69 C 0.93570(19) 0.8658(2) 0.3560(2) 0.0225(11) Uani 1 1 d . . . . .
C70 C 0.9526(2) 0.8702(2) 0.4349(2) 0.0242(11) Uani 1 1 d . . . . .
H70 H 0.937098 0.840935 0.469391 0.029 Uiso 1 1 calc R U . . .
C71 C 0.9915(2) 0.9165(2) 0.4627(2) 0.0320(12) Uani 1 1 d . . . . .
H71 H 1.003890 0.918071 0.515785 0.038 Uiso 1 1 calc R U . . .
C72 C 1.0124(2) 0.9608(2) 0.4130(3) 0.0373(13) Uani 1 1 d . . . . .
H72 H 1.038797 0.993068 0.431924 0.045 Uiso 1 1 calc R U . . .
C73 C 0.9945(2) 0.9576(2) 0.3360(2) 0.0384(14) Uani 1 1 d . . . . .
H73 H 1.008061 0.988282 0.301997 0.046 Uiso 1 1 calc R U . . .
C74 C 0.9572(2) 0.9105(2) 0.3080(2) 0.0334(13) Uani 1 1 d . . . . .
H74 H 0.946052 0.908672 0.254633 0.040 Uiso 1 1 calc R U . . .
C75 C 0.9714(2) 0.78400(19) 0.2379(2) 0.0184(10) Uani 1 1 d . . . . .
C76 C 1.0273(2) 0.7724(2) 0.2793(2) 0.0239(11) Uani 1 1 d . . . . .
C77 C 1.0819(2) 0.7811(2) 0.2426(3) 0.0328(12) Uani 1 1 d . . . . .
H77 H 1.120564 0.773630 0.269613 0.039 Uiso 1 1 calc R U . . .
C78 C 1.0804(2) 0.8006(2) 0.1672(3) 0.0340(13) Uani 1 1 d . . . . .
H78 H 1.118025 0.807805 0.143316 0.041 Uiso 1 1 calc R U . . .
C79 C 1.0246(2) 0.8097(2) 0.1264(2) 0.0274(12) Uani 1 1 d . . . . .
H79 H 1.024430 0.822620 0.074397 0.033 Uiso 1 1 calc R U . . .
C80 C 0.96854(19) 0.80038(18) 0.1600(2) 0.0177(10) Uani 1 1 d . . . . .
C81 C 1.0319(2) 0.7474(2) 0.3610(2) 0.0292(11) Uani 1 1 d . . . . .
H81 H 0.990414 0.752266 0.382688 0.035 Uiso 1 1 calc R U . . .
C82 C 1.0471(2) 0.6785(2) 0.3593(3) 0.0545(16) Uani 1 1 d . . . . .
H82A H 1.014909 0.656808 0.327792 0.082 Uiso 1 1 calc R U . . .
H82B H 1.048751 0.661979 0.411580 0.082 Uiso 1 1 calc R U . . .
H82C H 1.087242 0.672532 0.337247 0.082 Uiso 1 1 calc R U . . .
C83 C 1.0797(2) 0.7816(2) 0.4142(2) 0.0442(15) Uani 1 1 d . . . . .
H83A H 1.121576 0.770723 0.400284 0.066 Uiso 1 1 calc R U . . .
H83B H 1.074473 0.769547 0.467500 0.066 Uiso 1 1 calc R U . . .
H83C H 1.073631 0.826257 0.408669 0.066 Uiso 1 1 calc R U . . .
C84 C 0.90730(19) 0.8076(2) 0.1139(2) 0.0220(11) Uani 1 1 d . . . . .
H84 H 0.880013 0.773438 0.130569 0.026 Uiso 1 1 calc R U . . .
C85 C 0.8737(2) 0.8677(2) 0.1297(2) 0.0385(14) Uani 1 1 d . . . . .
H85A H 0.864166 0.869173 0.183786 0.058 Uiso 1 1 calc R U . . .
H85B H 0.835125 0.869706 0.097323 0.058 Uiso 1 1 calc R U . . .
H85C H 0.900156 0.902756 0.118036 0.058 Uiso 1 1 calc R U . . .
C86 C 0.9129(2) 0.7991(2) 0.0278(2) 0.0388(14) Uani 1 1 d . . . . .
H86A H 0.932759 0.835595 0.006887 0.058 Uiso 1 1 calc R U . . .
H86B H 0.871517 0.793975 0.002522 0.058 Uiso 1 1 calc R U . . .
H86C H 0.937914 0.762433 0.018736 0.058 Uiso 1 1 calc R U . . .

loop_
_atom_site_aniso_label
_atom_site_aniso_U_11
_atom_site_aniso_U_22
_atom_site_aniso_U_33
_atom_site_aniso_U_23
_atom_site_aniso_U_13
_atom_site_aniso_U_12
I1 0.0390(2) 0.02481(19) 0.03027(17) -0.00619(15) -0.01394(15) -0.00735(17)
Mg1 0.0204(9) 0.0181(9) 0.0135(7) -0.0042(6) -0.0021(6) 0.0001(7)
N1 0.016(2) 0.016(2) 0.0091(17) 0.0006(15) 0.0019(15) 0.0020(17)
C1 0.017(3) 0.020(3) 0.008(2) -0.0033(18) 0.0022(19) 0.000(2)
I2 0.01883(17) 0.02732(19) 0.02447(15) 0.00466(14) 0.00333(13) 0.00044(15)
Mg2 0.0197(9) 0.0198(9) 0.0157(7) -0.0020(6) 0.0024(6) -0.0012(7)
N2 0.017(2) 0.019(2) 0.0167(18) 0.0011(17) 0.0013(16) 0.0009(18)
C2 0.018(3) 0.026(3) 0.015(2) -0.002(2) -0.0049(18) 0.003(2)
I3 0.01906(18) 0.0335(2) 0.02205(15) 0.00253(14) -0.00058(12) 0.00192(15)
N3 0.014(2) 0.015(2) 0.0104(17) -0.0008(15) 0.0009(15) -0.0010(16)
C3 0.023(3) 0.028(3) 0.020(2) -0.007(2) -0.005(2) -0.006(2)
I4 0.0375(2) 0.02336(19) 0.02779(16) -0.00582(14) 0.01341(15) 0.00416(16)
N4 0.014(2) 0.020(2) 0.0100(17) -0.0010(15) -0.0019(15) -0.0008(17)
C4 0.025(3) 0.015(3) 0.015(2) -0.0022(19) 0.002(2) -0.001(2)
N5 0.019(2) 0.019(2) 0.0132(17) -0.0010(16) -0.0006(15) -0.0023(18)
C5 0.015(3) 0.019(3) 0.010(2) 0.0001(19) 0.0019(18) 0.001(2)
N6 0.016(2) 0.019(2) 0.0102(17) 0.0047(15) 0.0041(15) 0.0015(16)
C6 0.016(3) 0.016(3) 0.017(2) -0.0008(19) 0.0046(19) 0.004(2)
C7 0.021(3) 0.020(3) 0.024(2) 0.001(2) -0.003(2) -0.003(2)
C8 0.030(3) 0.025(3) 0.034(3) -0.003(2) -0.007(2) 0.003(2)
C9 0.036(3) 0.018(3) 0.064(4) -0.001(3) -0.017(3) 0.007(2)
C10 0.038(4) 0.045(4) 0.051(4) 0.022(3) -0.016(3) -0.007(3)
C11 0.036(3) 0.049(4) 0.026(3) 0.012(3) -0.010(2) -0.005(3)
C12 0.021(3) 0.030(3) 0.025(2) 0.006(2) -0.002(2) 0.005(2)
C13 0.029(3) 0.020(3) 0.017(2) -0.005(2) -0.005(2) 0.001(2)
C14 0.032(3) 0.020(3) 0.020(2) -0.001(2) -0.009(2) -0.001(2)
C15 0.045(4) 0.025(3) 0.038(3) 0.004(2) 0.003(3) -0.010(3)
C16 0.065(4) 0.015(3) 0.041(3) -0.007(2) 0.003(3) -0.001(3)
C17 0.048(4) 0.016(3) 0.031(3) -0.007(2) 0.009(3) 0.002(3)
C18 0.030(3) 0.022(3) 0.028(3) 0.001(2) 0.002(2) 0.001(2)
C19 0.035(3) 0.023(3) 0.019(2) -0.002(2) 0.002(2) -0.004(2)
C20 0.052(4) 0.043(4) 0.028(3) 0.011(2) -0.002(2) 0.000(3)
C21 0.040(4) 0.052(4) 0.026(3) -0.002(2) -0.001(2) -0.010(3)
C22 0.042(4) 0.020(3) 0.034(3) -0.010(2) 0.011(3) 0.005(3)
C23 0.046(4) 0.039(4) 0.074(4) 0.001(3) 0.023(3) 0.003(3)
C24 0.083(5) 0.031(3) 0.036(3) 0.001(2) 0.019(3) -0.001(3)
C25 0.014(2) 0.010(2) 0.015(2) 0.0028(18) 0.0055(19) -0.0021(19)
C26 0.015(3) 0.015(3) 0.017(2) -0.0012(19) 0.0049(19) -0.001(2)
C27 0.027(3) 0.017(3) 0.013(2) 0.0020(19) 0.0020(19) 0.004(2)
C28 0.040(3) 0.023(3) 0.013(2) -0.003(2) 0.006(2) 0.005(2)
C29 0.036(3) 0.020(3) 0.024(3) -0.004(2) 0.010(2) 0.011(2)
C30 0.030(3) 0.018(3) 0.021(2) 0.005(2) -0.003(2) 0.001(2)
C31 0.035(3) 0.016(3) 0.014(2) 0.0011(19) 0.000(2) 0.000(2)
C32 0.017(3) 0.009(2) 0.017(2) 0.0003(18) -0.0035(19) -0.001(2)
C33 0.020(3) 0.017(3) 0.018(2) -0.0017(19) 0.000(2) 0.003(2)
C34 0.014(3) 0.023(3) 0.029(3) 0.000(2) 0.005(2) -0.001(2)
C35 0.014(3) 0.026(3) 0.034(3) -0.001(2) -0.011(2) 0.002(2)
C36 0.026(3) 0.022(3) 0.021(2) -0.002(2) -0.005(2) 0.001(2)
C37 0.020(3) 0.015(3) 0.022(2) -0.0042(19) -0.002(2) 0.002(2)
C38 0.019(3) 0.030(3) 0.019(2) 0.001(2) 0.0018(19) -0.002(2)
C39 0.028(3) 0.045(3) 0.025(3) -0.006(2) 0.005(2) -0.002(3)
C40 0.037(3) 0.037(3) 0.030(3) 0.007(2) 0.007(2) -0.001(3)
C41 0.020(3) 0.037(3) 0.014(2) 0.006(2) -0.001(2) 0.004(2)
C42 0.104(6) 0.058(5) 0.136(6) -0.047(4) 0.088(5) -0.050(4)
C43 0.064(4) 0.077(5) 0.050(3) -0.037(3) 0.033(3) -0.021(4)
C44 0.020(3) 0.019(3) 0.011(2) 0.0025(19) -0.0027(19) 0.003(2)
C45 0.022(3) 0.025(3) 0.019(2) -0.001(2) 0.0092(19) -0.003(2)
C46 0.032(3) 0.030(3) 0.031(3) -0.010(2) 0.016(2) 0.002(3)
C47 0.030(3) 0.020(3) 0.028(3) -0.007(2) 0.007(2) 0.000(2)
C48 0.015(3) 0.020(3) 0.019(2) 0.002(2) -0.002(2) -0.002(2)
C49 0.018(3) 0.017(3) 0.013(2) -0.0008(19) -0.0026(19) 0.002(2)
C50 0.014(3) 0.020(3) 0.017(2) -0.004(2) 0.0018(19) -0.007(2)
C51 0.023(3) 0.027(3) 0.028(3) -0.003(2) 0.001(2) -0.001(2)
C52 0.019(3) 0.038(3) 0.044(3) -0.012(3) 0.005(2) 0.001(3)
C53 0.031(4) 0.050(4) 0.044(3) -0.010(3) 0.017(3) -0.021(3)
C54 0.044(4) 0.046(4) 0.035(3) 0.013(3) 0.013(3) -0.013(3)
C55 0.028(3) 0.032(3) 0.025(3) 0.004(2) 0.007(2) -0.003(2)
C56 0.022(3) 0.016(3) 0.017(2) -0.0007(19) 0.007(2) -0.003(2)
C57 0.023(3) 0.023(3) 0.015(2) -0.004(2) 0.004(2) -0.003(2)
C58 0.029(3) 0.026(3) 0.025(3) -0.009(2) -0.001(2) -0.009(2)
C59 0.044(4) 0.015(3) 0.025(3) -0.003(2) 0.003(2) -0.005(3)
C60 0.041(3) 0.019(3) 0.028(3) 0.000(2) 0.001(2) 0.007(2)
C61 0.030(3) 0.020(3) 0.014(2) -0.0029(19) 0.002(2) 0.002(2)
C62 0.026(3) 0.025(3) 0.027(3) -0.007(2) -0.003(2) -0.009(2)
C63 0.029(3) 0.031(3) 0.067(4) -0.009(3) -0.003(3) -0.002(3)
C64 0.049(4) 0.036(3) 0.029(3) -0.010(2) -0.012(2) 0.006(3)
C65 0.032(3) 0.026(3) 0.036(3) -0.005(2) -0.009(2) 0.005(2)
C66 0.044(4) 0.086(5) 0.023(3) -0.008(3) -0.003(2) 0.004(3)
C67 0.037(3) 0.055(4) 0.033(3) 0.004(3) -0.005(3) -0.008(3)
C68 0.022(3) 0.017(3) 0.015(2) 0.006(2) -0.001(2) 0.005(2)
C69 0.023(3) 0.021(3) 0.024(2) -0.005(2) 0.008(2) -0.002(2)
C70 0.031(3) 0.022(3) 0.020(2) -0.002(2) 0.006(2) -0.006(2)
C71 0.038(3) 0.031(3) 0.027(3) -0.007(2) -0.003(2) -0.011(3)
C72 0.038(3) 0.028(3) 0.047(3) -0.019(3) 0.015(3) -0.013(3)
C73 0.055(4) 0.035(3) 0.026(3) -0.003(2) 0.013(3) -0.020(3)
C74 0.049(4) 0.030(3) 0.023(3) 0.000(2) 0.008(2) -0.010(3)
C75 0.019(3) 0.016(3) 0.020(2) -0.0006(19) 0.002(2) -0.004(2)
C76 0.019(3) 0.025(3) 0.027(3) 0.001(2) -0.001(2) 0.000(2)
C77 0.019(3) 0.039(3) 0.040(3) 0.002(2) -0.006(2) 0.001(2)
C78 0.022(3) 0.040(3) 0.042(3) -0.005(2) 0.016(3) -0.004(3)
C79 0.024(3) 0.033(3) 0.026(3) 0.002(2) 0.007(2) -0.007(2)
C80 0.020(3) 0.013(3) 0.020(2) 0.0002(19) 0.001(2) 0.000(2)
C81 0.024(3) 0.033(3) 0.030(3) 0.006(2) -0.002(2) 0.002(3)
C82 0.073(5) 0.041(4) 0.048(3) 0.012(3) -0.008(3) 0.010(3)
C83 0.028(3) 0.069(4) 0.035(3) -0.012(3) -0.002(2) 0.002(3)
C84 0.024(3) 0.026(3) 0.016(2) 0.001(2) 0.004(2) -0.001(2)
C85 0.051(4) 0.039(4) 0.024(3) 0.000(2) -0.006(2) 0.008(3)
C86 0.047(4) 0.042(4) 0.027(3) -0.004(2) -0.004(2) 0.004(3)

loop_
_atom_type_symbol
_atom_type_description
_atom_type_scat_dispersion_real
_atom_type_scat_dispersion_imag
_atom_type_scat_source
C C 0.0033 0.0016 'International Tables Vol C Tables 4.2.6.8 and 6.1.1.4'
H H 0.0000 0.0000 'International Tables Vol C Tables 4.2.6.8 and 6.1.1.4'
N N 0.0061 0.0033 'International Tables Vol C Tables 4.2.6.8 and 6.1.1.4'
Mg Mg 0.0486 0.0363 'International Tables Vol C Tables 4.2.6.8 and 6.1.1.4'
I I -0.4742 1.8119 'International Tables Vol C Tables 4.2.6.8 and 6.1.1.4'

loop_
_geom_angle_atom_site_label_1
_geom_angle_atom_site_label_2
_geom_angle_atom_site_label_3
_geom_angle
_geom_angle_site_symmetry_1
_geom_angle_site_symmetry_3
_geom_angle_publ_flag
N1 Mg1 N3 73.00(12) . . ?
N1 Mg1 N2 73.25(13) . . ?
N3 Mg1 N2 142.01(11) . . ?
N1 Mg1 I1 147.24(10) . . ?
N3 Mg1 I1 98.79(9) . . ?
N2 Mg1 I1 100.14(10) . . ?
N1 Mg1 I2 93.10(9) . . ?
N3 Mg1 I2 98.55(9) . . ?
N2 Mg1 I2 100.19(9) . . ?
I1 Mg1 I2 119.63(4) . . ?
C1 N1 C5 120.6(4) . . ?
C1 N1 Mg1 115.7(3) . . ?
C5 N1 Mg1 115.4(3) . . ?
N1 C1 C2 120.6(4) . . ?
N1 C1 C6 114.1(4) . . ?
C2 C1 C6 125.3(4) . . ?
N4 Mg2 N6 72.44(12) . . ?
N4 Mg2 N5 72.09(12) . . ?
N6 Mg2 N5 136.98(12) . . ?
N4 Mg2 I4 158.32(11) . . ?
N6 Mg2 I4 101.41(9) . . ?
N5 Mg2 I4 102.56(9) . . ?
N4 Mg2 I3 90.12(10) . . ?
N6 Mg2 I3 103.35(9) . . ?
N5 Mg2 I3 100.27(9) . . ?
I4 Mg2 I3 111.56(4) . . ?
C6 N2 C13 122.9(3) . . ?
C6 N2 Mg1 113.7(3) . . ?
C13 N2 Mg1 122.6(3) . . ?
C3 C2 C1 119.2(4) . . ?
C3 C2 H2 120.4 . . ?
C1 C2 H2 120.4 . . ?
C25 N3 C32 119.9(3) . . ?
C25 N3 Mg1 113.9(3) . . ?
C32 N3 Mg1 125.7(2) . . ?
C2 C3 C4 119.7(4) . . ?
C2 C3 H3 120.2 . . ?
C4 C3 H3 120.2 . . ?
C48 N4 C44 120.8(3) . . ?
C48 N4 Mg2 119.6(3) . . ?
C44 N4 Mg2 117.4(3) . . ?
C3 C4 C5 118.8(4) . . ?
C3 C4 H4 120.6 . . ?
C5 C4 H4 120.6 . . ?
C49 N5 C56 121.1(3) . . ?
C49 N5 Mg2 111.6(3) . . ?
C56 N5 Mg2 125.0(2) . . ?
N1 C5 C4 121.0(4) . . ?
N1 C5 C25 113.6(4) . . ?
C4 C5 C25 125.4(4) . . ?
C68 N6 C75 118.5(3) . . ?
C68 N6 Mg2 115.3(3) . . ?
C75 N6 Mg2 125.6(2) . . ?
N2 C6 C1 115.2(4) . . ?
N2 C6 C7 126.6(4) . . ?
C1 C6 C7 118.0(4) . . ?
C12 C7 C8 118.6(4) . . ?
C12 C7 C6 118.2(4) . . ?
C8 C7 C6 123.2(4) . . ?
C9 C8 C7 120.0(4) . . ?
C9 C8 H8 120.0 . . ?
C7 C8 H8 120.0 . . ?
C10 C9 C8 120.2(5) . . ?
C10 C9 H9 119.9 . . ?
C8 C9 H9 119.9 . . ?
C11 C10 C9 120.0(5) . . ?
C11 C10 H10 120.0 . . ?
C9 C10 H10 120.0 . . ?
C10 C11 C12 121.0(4) . . ?
C10 C11 H11 119.5 . . ?
C12 C11 H11 119.5 . . ?
C11 C12 C7 120.1(4) . . ?
C11 C12 H12 119.9 . . ?
C7 C12 H12 119.9 . . ?
C14 C13 C18 121.2(4) . . ?
C14 C13 N2 119.8(4) . . ?
C18 C13 N2 118.8(4) . . ?
C15 C14 C13 117.7(4) . . ?
C15 C14 C19 118.1(4) . . ?
C13 C14 C19 124.3(4) . . ?
C16 C15 C14 121.5(4) . . ?
C16 C15 H15 119.2 . . ?
C14 C15 H15 119.2 . . ?
C17 C16 C15 119.7(4) . . ?
C17 C16 H16 120.1 . . ?
C15 C16 H16 120.1 . . ?
C16 C17 C18 121.5(4) . . ?
C16 C17 H17 119.3 . . ?
C18 C17 H17 119.3 . . ?
C17 C18 C13 118.4(4) . . ?
C17 C18 C22 119.4(4) . . ?
C13 C18 C22 122.2(4) . . ?
C21 C19 C14 113.4(3) . . ?
C21 C19 C20 109.5(4) . . ?
C14 C19 C20 109.2(4) . . ?
C21 C19 H19 108.2 . . ?
C14 C19 H19 108.2 . . ?
C20 C19 H19 108.2 . . ?
C19 C20 H20A 109.5 . . ?
C19 C20 H20B 109.5 . . ?
H20A C20 H20B 109.5 . . ?
C19 C20 H20C 109.5 . . ?
H20A C20 H20C 109.5 . . ?
H20B C20 H20C 109.5 . . ?
C19 C21 H21A 109.5 . . ?
C19 C21 H21B 109.5 . . ?
H21A C21 H21B 109.5 . . ?
C19 C21 H21C 109.5 . . ?
H21A C21 H21C 109.5 . . ?
H21B C21 H21C 109.5 . . ?
C18 C22 C24 111.6(4) . . ?
C18 C22 C23 111.0(4) . . ?
C24 C22 C23 109.1(4) . . ?
C18 C22 H22 108.3 . . ?
C24 C22 H22 108.3 . . ?
C23 C22 H22 108.3 . . ?
C22 C23 H23A 109.5 . . ?
C22 C23 H23B 109.5 . . ?
H23A C23 H23B 109.5 . . ?
C22 C23 H23C 109.5 . . ?
H23A C23 H23C 109.5 . . ?
H23B C23 H23C 109.5 . . ?
C22 C24 H24A 109.5 . . ?
C22 C24 H24B 109.5 . . ?
H24A C24 H24B 109.5 . . ?
C22 C24 H24C 109.5 . . ?
H24A C24 H24C 109.5 . . ?
H24B C24 H24C 109.5 . . ?
N3 C25 C26 127.2(4) . . ?
N3 C25 C5 114.7(3) . . ?
C26 C25 C5 118.1(3) . . ?
C31 C26 C27 118.4(4) . . ?
C31 C26 C25 122.8(3) . . ?
C27 C26 C25 118.8(4) . . ?
C28 C27 C26 120.3(4) . . ?
C28 C27 H27 119.8 . . ?
C26 C27 H27 119.8 . . ?
C29 C28 C27 120.7(4) . . ?
C29 C28 H28 119.6 . . ?
C27 C28 H28 119.6 . . ?
C28 C29 C30 119.7(4) . . ?
C28 C29 H29 120.2 . . ?
C30 C29 H29 120.2 . . ?
C31 C30 C29 120.3(4) . . ?
C31 C30 H30 119.8 . . ?
C29 C30 H30 119.8 . . ?
C30 C31 C26 120.6(4) . . ?
C30 C31 H31 119.7 . . ?
C26 C31 H31 119.7 . . ?
C33 C32 C37 121.0(4) . . ?
C33 C32 N3 120.6(3) . . ?
C37 C32 N3 118.3(3) . . ?
C34 C33 C32 118.4(4) . . ?
C34 C33 C38 118.7(4) . . ?
C32 C33 C38 122.9(4) . . ?
C35 C34 C33 121.3(4) . . ?
C35 C34 H34 119.3 . . ?
C33 C34 H34 119.3 . . ?
C34 C35 C36 119.9(4) . . ?
C34 C35 H35 120.0 . . ?
C36 C35 H35 120.0 . . ?
C37 C36 C35 121.2(4) . . ?
C37 C36 H36 119.4 . . ?
C35 C36 H36 119.4 . . ?
C36 C37 C32 118.1(4) . . ?
C36 C37 C41 120.3(4) . . ?
C32 C37 C41 121.5(4) . . ?
C33 C38 C40 109.4(3) . . ?
C33 C38 C39 112.2(3) . . ?
C40 C38 C39 110.0(3) . . ?
C33 C38 H38 108.4 . . ?
C40 C38 H38 108.4 . . ?
C39 C38 H38 108.4 . . ?
C38 C39 H39A 109.5 . . ?
C38 C39 H39B 109.5 . . ?
H39A C39 H39B 109.5 . . ?
C38 C39 H39C 109.5 . . ?
H39A C39 H39C 109.5 . . ?
H39B C39 H39C 109.5 . . ?
C38 C40 H40A 109.5 . . ?
C38 C40 H40B 109.5 . . ?
H40A C40 H40B 109.5 . . ?
C38 C40 H40C 109.5 . . ?
H40A C40 H40C 109.5 . . ?
H40B C40 H40C 109.5 . . ?
C42 C41 C43 109.5(4) . . ?
C42 C41 C37 113.3(4) . . ?
C43 C41 C37 113.0(4) . . ?
C42 C41 H41 106.9 . . ?
C43 C41 H41 106.9 . . ?
C37 C41 H41 106.9 . . ?
C41 C42 H42A 109.5 . . ?
C41 C42 H42B 109.5 . . ?
H42A C42 H42B 109.5 . . ?
C41 C42 H42C 109.5 . . ?
H42A C42 H42C 109.5 . . ?
H42B C42 H42C 109.5 . . ?
C41 C43 H43A 109.5 . . ?
C41 C43 H43B 109.5 . . ?
H43A C43 H43B 109.5 . . ?
C41 C43 H43C 109.5 . . ?
H43A C43 H43C 109.5 . . ?
H43B C43 H43C 109.5 . . ?
N4 C44 C45 119.9(4) . . ?
N4 C44 C49 113.9(3) . . ?
C45 C44 C49 126.0(4) . . ?
C46 C45 C44 118.7(4) . . ?
C46 C45 H45 120.6 . . ?
C44 C45 H45 120.6 . . ?
C47 C46 C45 120.4(4) . . ?
C47 C46 H46 119.8 . . ?
C45 C46 H46 119.8 . . ?
C46 C47 C48 118.7(4) . . ?
C46 C47 H47 120.7 . . ?
C48 C47 H47 120.7 . . ?
N4 C48 C47 121.4(4) . . ?
N4 C48 C68 112.9(3) . . ?
C47 C48 C68 125.6(4) . . ?
N5 C49 C50 127.8(4) . . ?
N5 C49 C44 116.2(4) . . ?
C50 C49 C44 115.9(3) . . ?
C55 C50 C51 119.5(4) . . ?
C55 C50 C49 122.6(4) . . ?
C51 C50 C49 117.8(4) . . ?
C52 C51 C50 120.6(4) . . ?
C52 C51 H51 119.7 . . ?
C50 C51 H51 119.7 . . ?
C53 C52 C51 119.5(5) . . ?
C53 C52 H52 120.2 . . ?
C51 C52 H52 120.2 . . ?
C52 C53 C54 120.6(4) . . ?
C52 C53 H53 119.7 . . ?
C54 C53 H53 119.7 . . ?
C53 C54 C55 120.4(5) . . ?
C53 C54 H54 119.8 . . ?
C55 C54 H54 119.8 . . ?
C50 C55 C54 119.3(4) . . ?
C50 C55 H55 120.3 . . ?
C54 C55 H55 120.3 . . ?
C57 C56 C61 121.6(4) . . ?
C57 C56 N5 121.6(4) . . ?
C61 C56 N5 116.8(4) . . ?
C58 C57 C56 117.5(4) . . ?
C58 C57 C62 119.2(4) . . ?
C56 C57 C62 123.3(4) . . ?
C59 C58 C57 122.0(4) . . ?
C59 C58 H58 119.0 . . ?
C57 C58 H58 119.0 . . ?
C60 C59 C58 119.7(4) . . ?
C60 C59 H59 120.1 . . ?
C58 C59 H59 120.1 . . ?
C59 C60 C61 121.3(4) . . ?
C59 C60 H60 119.3 . . ?
C61 C60 H60 119.3 . . ?
C60 C61 C56 117.9(4) . . ?
C60 C61 C65 118.9(4) . . ?
C56 C61 C65 123.2(4) . . ?
C57 C62 C64 109.6(3) . . ?
C57 C62 C63 110.4(4) . . ?
C64 C62 C63 111.2(4) . . ?
C57 C62 H62 108.5 . . ?
C64 C62 H62 108.5 . . ?
C63 C62 H62 108.5 . . ?
C62 C63 H63A 109.5 . . ?
C62 C63 H63B 109.5 . . ?
H63A C63 H63B 109.5 . . ?
C62 C63 H63C 109.5 . . ?
H63A C63 H63C 109.5 . . ?
H63B C63 H63C 109.5 . . ?
C62 C64 H64A 109.5 . . ?
C62 C64 H64B 109.5 . . ?
H64A C64 H64B 109.5 . . ?
C62 C64 H64C 109.5 . . ?
H64A C64 H64C 109.5 . . ?
H64B C64 H64C 109.5 . . ?
C67 C65 C61 112.4(3) . . ?
C67 C65 C66 108.5(4) . . ?
C61 C65 C66 110.7(4) . . ?
C67 C65 H65 108.4 . . ?
C61 C65 H65 108.4 . . ?
C66 C65 H65 108.4 . . ?
C65 C66 H66A 109.5 . . ?
C65 C66 H66B 109.5 . . ?
H66A C66 H66B 109.5 . . ?
C65 C66 H66C 109.5 . . ?
H66A C66 H66C 109.5 . . ?
H66B C66 H66C 109.5 . . ?
C65 C67 H67A 109.5 . . ?
C65 C67 H67B 109.5 . . ?
H67A C67 H67B 109.5 . . ?
C65 C67 H67C 109.5 . . ?
H67A C67 H67C 109.5 . . ?
H67B C67 H67C 109.5 . . ?
N6 C68 C69 126.0(4) . . ?
N6 C68 C48 116.0(4) . . ?
C69 C68 C48 117.9(3) . . ?
C74 C69 C70 117.9(4) . . ?
C74 C69 C68 123.6(4) . . ?
C70 C69 C68 118.4(4) . . ?
C71 C70 C69 120.8(4) . . ?
C71 C70 H70 119.6 . . ?
C69 C70 H70 119.6 . . ?
C70 C71 C72 119.8(4) . . ?
C70 C71 H71 120.1 . . ?
C72 C71 H71 120.1 . . ?
C73 C72 C71 119.5(4) . . ?
C73 C72 H72 120.2 . . ?
C71 C72 H72 120.2 . . ?
C74 C73 C72 120.6(4) . . ?
C74 C73 H73 119.7 . . ?
C72 C73 H73 119.7 . . ?
C73 C74 C69 121.2(4) . . ?
C73 C74 H74 119.4 . . ?
C69 C74 H74 119.4 . . ?
C76 C75 C80 122.3(4) . . ?
C76 C75 N6 119.9(3) . . ?
C80 C75 N6 117.6(4) . . ?
C77 C76 C75 118.1(4) . . ?
C77 C76 C81 118.2(4) . . ?
C75 C76 C81 123.7(4) . . ?
C78 C77 C76 120.7(4) . . ?
C78 C77 H77 119.7 . . ?
C76 C77 H77 119.7 . . ?
C79 C78 C77 120.4(4) . . ?
C79 C78 H78 119.8 . . ?
C77 C78 H78 119.8 . . ?
C78 C79 C80 121.3(4) . . ?
C78 C79 H79 119.4 . . ?
C80 C79 H79 119.4 . . ?
C79 C80 C75 117.1(4) . . ?
C79 C80 C84 121.1(4) . . ?
C75 C80 C84 121.8(4) . . ?
C76 C81 C82 109.2(4) . . ?
C76 C81 C83 113.5(4) . . ?
C82 C81 C83 110.1(4) . . ?
C76 C81 H81 108.0 . . ?
C82 C81 H81 108.0 . . ?
C83 C81 H81 108.0 . . ?
C81 C82 H82A 109.5 . . ?
C81 C82 H82B 109.5 . . ?
H82A C82 H82B 109.5 . . ?
C81 C82 H82C 109.5 . . ?
H82A C82 H82C 109.5 . . ?
H82B C82 H82C 109.5 . . ?
C81 C83 H83A 109.5 . . ?
C81 C83 H83B 109.5 . . ?
H83A C83 H83B 109.5 . . ?
C81 C83 H83C 109.5 . . ?
H83A C83 H83C 109.5 . . ?
H83B C83 H83C 109.5 . . ?
C80 C84 C85 113.8(4) . . ?
C80 C84 C86 113.1(3) . . ?
C85 C84 C86 110.3(3) . . ?
C80 C84 H84 106.4 . . ?
C85 C84 H84 106.4 . . ?
C86 C84 H84 106.4 . . ?
C84 C85 H85A 109.5 . . ?
C84 C85 H85B 109.5 . . ?
H85A C85 H85B 109.5 . . ?
C84 C85 H85C 109.5 . . ?
H85A C85 H85C 109.5 . . ?
H85B C85 H85C 109.5 . . ?
C84 C86 H86A 109.5 . . ?
C84 C86 H86B 109.5 . . ?
H86A C86 H86B 109.5 . . ?
C84 C86 H86C 109.5 . . ?
H86A C86 H86C 109.5 . . ?
H86B C86 H86C 109.5 . . ?

loop_
_geom_bond_atom_site_label_1
_geom_bond_atom_site_label_2
_geom_bond_distance
_geom_bond_site_symmetry_2
_geom_bond_publ_flag
I1 Mg1 2.6481(14) . ?
Mg1 N1 2.111(3) . ?
Mg1 N3 2.289(3) . ?
Mg1 N2 2.297(3) . ?
Mg1 I2 2.7540(13) . ?
N1 C1 1.341(5) . ?
N1 C5 1.342(5) . ?
C1 C2 1.391(5) . ?
C1 C6 1.489(5) . ?
Mg2 N4 2.108(3) . ?
Mg2 N6 2.271(4) . ?
Mg2 N5 2.315(3) . ?
Mg2 I4 2.6802(13) . ?
Mg2 I3 2.7547(14) . ?
N2 C6 1.293(5) . ?
N2 C13 1.448(5) . ?
C2 C3 1.378(5) . ?
C2 H2 0.9500 . ?
N3 C25 1.302(4) . ?
N3 C32 1.445(5) . ?
C3 C4 1.382(5) . ?
C3 H3 0.9500 . ?
N4 C48 1.332(5) . ?
N4 C44 1.358(4) . ?
C4 C5 1.387(5) . ?
C4 H4 0.9500 . ?
N5 C49 1.287(4) . ?
N5 C56 1.456(5) . ?
C5 C25 1.498(5) . ?
N6 C68 1.286(4) . ?
N6 C75 1.459(5) . ?
C6 C7 1.489(5) . ?
C7 C12 1.390(5) . ?
C7 C8 1.392(5) . ?
C8 C9 1.391(6) . ?
C8 H8 0.9500 . ?
C9 C10 1.373(6) . ?
C9 H9 0.9500 . ?
C10 C11 1.355(6) . ?
C10 H10 0.9500 . ?
C11 C12 1.383(5) . ?
C11 H11 0.9500 . ?
C12 H12 0.9500 . ?
C13 C14 1.400(5) . ?
C13 C18 1.412(5) . ?
C14 C15 1.389(6) . ?
C14 C19 1.524(5) . ?
C15 C16 1.386(5) . ?
C15 H15 0.9500 . ?
C16 C17 1.369(6) . ?
C16 H16 0.9500 . ?
C17 C18 1.378(6) . ?
C17 H17 0.9500 . ?
C18 C22 1.521(6) . ?
C19 C21 1.522(5) . ?
C19 C20 1.568(5) . ?
C19 H19 1.0000 . ?
C20 H20A 0.9800 . ?
C20 H20B 0.9800 . ?
C20 H20C 0.9800 . ?
C21 H21A 0.9800 . ?
C21 H21B 0.9800 . ?
C21 H21C 0.9800 . ?
C22 C24 1.526(5) . ?
C22 C23 1.550(6) . ?
C22 H22 1.0000 . ?
C23 H23A 0.9800 . ?
C23 H23B 0.9800 . ?
C23 H23C 0.9800 . ?
C24 H24A 0.9800 . ?
C24 H24B 0.9800 . ?
C24 H24C 0.9800 . ?
C25 C26 1.478(5) . ?
C26 C31 1.394(5) . ?
C26 C27 1.400(5) . ?
C27 C28 1.375(5) . ?
C27 H27 0.9500 . ?
C28 C29 1.373(5) . ?
C28 H28 0.9500 . ?
C29 C30 1.384(5) . ?
C29 H29 0.9500 . ?
C30 C31 1.376(5) . ?
C30 H30 0.9500 . ?
C31 H31 0.9500 . ?
C32 C33 1.401(5) . ?
C32 C37 1.415(5) . ?
C33 C34 1.381(5) . ?
C33 C38 1.525(5) . ?
C34 C35 1.380(5) . ?
C34 H34 0.9500 . ?
C35 C36 1.382(5) . ?
C35 H35 0.9500 . ?
C36 C37 1.382(5) . ?
C36 H36 0.9500 . ?
C37 C41 1.515(5) . ?
C38 C40 1.528(5) . ?
C38 C39 1.539(5) . ?
C38 H38 1.0000 . ?
C39 H39A 0.9800 . ?
C39 H39B 0.9800 . ?
C39 H39C 0.9800 . ?
C40 H40A 0.9800 . ?
C40 H40B 0.9800 . ?
C40 H40C 0.9800 . ?
C41 C42 1.474(6) . ?
C41 C43 1.509(5) . ?
C41 H41 1.0000 . ?
C42 H42A 0.9800 . ?
C42 H42B 0.9800 . ?
C42 H42C 0.9800 . ?
C43 H43A 0.9800 . ?
C43 H43B 0.9800 . ?
C43 H43C 0.9800 . ?
C44 C45 1.392(5) . ?
C44 C49 1.488(5) . ?
C45 C46 1.387(5) . ?
C45 H45 0.9500 . ?
C46 C47 1.367(5) . ?
C46 H46 0.9500 . ?
C47 C48 1.386(5) . ?
C47 H47 0.9500 . ?
C48 C68 1.493(5) . ?
C49 C50 1.487(5) . ?
C50 C55 1.378(5) . ?
C50 C51 1.388(5) . ?
C51 C52 1.380(5) . ?
C51 H51 0.9500 . ?
C52 C53 1.362(6) . ?
C52 H52 0.9500 . ?
C53 C54 1.371(6) . ?
C53 H53 0.9500 . ?
C54 C55 1.389(5) . ?
C54 H54 0.9500 . ?
C55 H55 0.9500 . ?
C56 C57 1.396(5) . ?
C56 C61 1.405(5) . ?
C57 C58 1.393(5) . ?
C57 C62 1.522(6) . ?
C58 C59 1.377(6) . ?
C58 H58 0.9500 . ?
C59 C60 1.363(6) . ?
C59 H59 0.9500 . ?
C60 C61 1.401(6) . ?
C60 H60 0.9500 . ?
C61 C65 1.533(6) . ?
C62 C64 1.537(5) . ?
C62 C63 1.542(5) . ?
C62 H62 1.0000 . ?
C63 H63A 0.9800 . ?
C63 H63B 0.9800 . ?
C63 H63C 0.9800 . ?
C64 H64A 0.9800 . ?
C64 H64B 0.9800 . ?
C64 H64C 0.9800 . ?
C65 C67 1.527(5) . ?
C65 C66 1.542(5) . ?
C65 H65 1.0000 . ?
C66 H66A 0.9800 . ?
C66 H66B 0.9800 . ?
C66 H66C 0.9800 . ?
C67 H67A 0.9800 . ?
C67 H67B 0.9800 . ?
C67 H67C 0.9800 . ?
C68 C69 1.488(5) . ?
C69 C74 1.379(5) . ?
C69 C70 1.409(5) . ?
C70 C71 1.376(5) . ?
C70 H70 0.9500 . ?
C71 C72 1.387(6) . ?
C71 H71 0.9500 . ?
C72 C73 1.379(6) . ?
C72 H72 0.9500 . ?
C73 C74 1.370(6) . ?
C73 H73 0.9500 . ?
C74 H74 0.9500 . ?
C75 C76 1.395(5) . ?
C75 C80 1.404(5) . ?
C76 C77 1.389(5) . ?
C76 C81 1.524(5) . ?
C77 C78 1.382(5) . ?
C77 H77 0.9500 . ?
C78 C79 1.377(6) . ?
C78 H78 0.9500 . ?
C79 C80 1.394(5) . ?
C79 H79 0.9500 . ?
C80 C84 1.516(5) . ?
C81 C82 1.529(6) . ?
C81 C83 1.537(6) . ?
C81 H81 1.0000 . ?
C82 H82A 0.9800 . ?
C82 H82B 0.9800 . ?
C82 H82C 0.9800 . ?
C83 H83A 0.9800 . ?
C83 H83B 0.9800 . ?
C83 H83C 0.9800 . ?
C84 C85 1.524(5) . ?
C84 C86 1.526(5) . ?
C84 H84 1.0000 . ?
C85 H85A 0.9800 . ?
C85 H85B 0.9800 . ?
C85 H85C 0.9800 . ?
C86 H86A 0.9800 . ?
C86 H86B 0.9800 . ?
C86 H86C 0.9800 . ?
